data_1538403
loop_
_publ_author_name
'Milburn, G.H.W.'
'Truter, M.R.'

_publ_section_title
;
 The Crystal Structures of cis- and trans-Dichlorodiammineplatinum(II)
;
_journal_name_full
;
Journal of the Chemical Society A: Inorganic, Physical, Theoretical (1966-1971)
;
_journal_page_first 1609
_journal_page_last 1616
_journal_volume 1966
_journal_year 1966
_chemical_formula_sum 'Cl2 H6 N2 Pt'
_chemical_name_systematic 'Pt Cl2 (N H3)2'
_space_group_IT_number 14
_symmetry_space_group_name_Hall '-P 2yab'
_symmetry_space_group_name_H-M 'P 1 21/a 1'
_cell_angle_alpha 90
_cell_angle_beta 95.2
_cell_angle_gamma 90
_cell_formula_units_Z 2
_cell_length_a 7.99
_cell_length_b 6
_cell_length_c 5.45
_cell_volume 260.198
_citation_journal_id_ASTM JCSIAP
_cod_data_source_file Milburn_JCSIAP_1966_1475.cif
_cod_data_source_block H6Cl2N2Pt1
_cod_original_cell_volume 260.1977
_cod_original_sg_symbol_Hall '-P 2ybc (z,y,-x)'
_cod_original_formula_sum 'H6 Cl2 N2 Pt1'
_cod_database_code 1538403

loop_
_symmetry_equiv_pos_as_xyz
x,y,z
-x+1/2,y+1/2,-z
-x,-y,-z
x-1/2,-y-1/2,z

loop_
_atom_site_label
_atom_site_type_symbol
_atom_site_fract_x
_atom_site_fract_y
_atom_site_fract_z
_atom_site_occupancy
_atom_site_U_iso_or_equiv
_atom_site_attached_hydrogens
Pt1 Pt+2 0 0 0 1 0.0 0
Cl1 Cl-1 0.023 0.299 0.272 1 0.0 0
N1 N-3 0.178 -0.162 0.227 1 0.0 3
